data_7225772
loop_
_publ_author_name
'Lin, Xiao-Ming'
'Niu, Ji-Liang'
'Wen, Pei-Xian'
'Lu, Yan-Na'
'Hu, Lei'
'Zhang, Da-Liang'
'Cai, Yue-Peng'

_publ_section_title
;
 From 1D to 3D Lanthanide Coordination Polymers Constructed with
 Pyridine-3, 5-dicarboxylic Acid: Synthesis, Crystal Structures, and
 Catalytic Properties
;
_journal_name_full 'RSC Adv.'
_journal_paper_doi 10.1039/C6RA13242A
_journal_year 2016
_chemical_formula_sum 'C24 H28 La2 N4 O19'
_chemical_formula_weight 954.32
_chemical_name_systematic
; 
 ? 
;
_space_group_IT_number 2
_symmetry_cell_setting triclinic
_symmetry_space_group_name_Hall '-P 1'
_symmetry_space_group_name_H-M 'P -1'
_atom_sites_solution_hydrogens geom
_atom_sites_solution_primary direct
_atom_sites_solution_secondary difmap
_audit_creation_method SHELXL-97
_audit_update_record
;
2016-04-04 deposited with the CCDC.
2016-06-27 downloaded from the CCDC.
;
_cell_angle_alpha 75.382(2)
_cell_angle_beta 83.782(2)
_cell_angle_gamma 69.363(2)
_cell_formula_units_Z 2
_cell_length_a 8.9602(13)
_cell_length_b 10.7764(16)
_cell_length_c 19.041(3)
_cell_measurement_reflns_used 5538
_cell_measurement_temperature 296(2)
_cell_measurement_theta_max 27.92
_cell_measurement_theta_min 2.57
_cell_volume 1664.5(4)
_computing_structure_refinement 'SHELXL-97 (Sheldrick, 2008)'
_computing_structure_solution 'SHELXS-97 (Sheldrick, 2008)'
_diffrn_ambient_temperature 296(2)
_diffrn_measured_fraction_theta_full 0.976
_diffrn_measured_fraction_theta_max 0.976
_diffrn_measurement_device_type 'Bruker APEX-II CCD'
_diffrn_measurement_method '\f and \w scans'
_diffrn_radiation_monochromator graphite
_diffrn_radiation_source 'fine-focus sealed tube'
_diffrn_radiation_type MoK\a
_diffrn_radiation_wavelength 0.71073
_diffrn_reflns_av_R_equivalents 0.0169
_diffrn_reflns_av_sigmaI/netI 0.0320
_diffrn_reflns_limit_h_max 10
_diffrn_reflns_limit_h_min -10
_diffrn_reflns_limit_k_max 12
_diffrn_reflns_limit_k_min -12
_diffrn_reflns_limit_l_max 19
_diffrn_reflns_limit_l_min -22
_diffrn_reflns_number 8526
_diffrn_reflns_theta_full 25.20
_diffrn_reflns_theta_max 25.20
_diffrn_reflns_theta_min 2.08
_exptl_absorpt_coefficient_mu 2.618
_exptl_absorpt_correction_T_max 0.7797
_exptl_absorpt_correction_T_min 0.6225
_exptl_absorpt_correction_type multi-scan
_exptl_crystal_colour colorless
_exptl_crystal_density_diffrn 1.904
_exptl_crystal_density_method 'not measured'
_exptl_crystal_description block
_exptl_crystal_F_000 932
_exptl_crystal_size_max 0.20
_exptl_crystal_size_mid 0.20
_exptl_crystal_size_min 0.10
_platon_squeeze_details
;
;
_refine_diff_density_max 2.576
_refine_diff_density_min -1.114
_refine_diff_density_rms 0.145
_refine_ls_extinction_method none
_refine_ls_goodness_of_fit_ref 1.038
_refine_ls_hydrogen_treatment constr
_refine_ls_matrix_type full
_refine_ls_number_parameters 424
_refine_ls_number_reflns 5863
_refine_ls_number_restraints 42
_refine_ls_restrained_S_all 1.069
_refine_ls_R_factor_all 0.0433
_refine_ls_R_factor_gt 0.0395
_refine_ls_shift/su_max 0.001
_refine_ls_shift/su_mean 0.000
_refine_ls_structure_factor_coef Fsqd
_refine_ls_weighting_details 'calc w=1/[\s^2^(Fo^2^)+(0.0453P)^2^+10.9923P] where P=(Fo^2^+2Fc^2^)/3'
_refine_ls_weighting_scheme calc
_refine_ls_wR_factor_gt 0.0980
_refine_ls_wR_factor_ref 0.1004
_reflns_number_gt 5262
_reflns_number_total 5863
_reflns_threshold_expression >2sigma(I)
_cod_data_source_file c6ra13242a2.cif
_cod_data_source_block La
_cod_depositor_comments
;
The following automatic conversions were performed:

'_symmetry_cell_setting' value 'Triclinic' changed to 'triclinic'
according to
/usr/data/users/saulius/crontab/automatic-downloads/rss-feeds/RSC/lib/dictionaries/cif_core.dic
dictionary named 'cif_core.dic' version 2.4.2 from 2011-04-26.

'_exptl_absorpt_correction_type' value 'multi-scan ' changed to
'multi-scan' according to
/usr/data/users/saulius/crontab/automatic-downloads/rss-feeds/RSC/lib/dictionaries/cif_core.dic
dictionary named 'cif_core.dic' version 2.4.2 from 2011-04-26.

Automatic conversion script
Id: cif_fix_values 4268 2015-11-12 08:31:59Z antanas 
;
_cod_original_sg_symbol_H-M 'P-1   '
_cod_database_code 7225772

loop_
_symmetry_equiv_pos_as_xyz
'x, y, z'
'-x, -y, -z'

loop_
_atom_site_label
_atom_site_type_symbol
_atom_site_fract_x
_atom_site_fract_y
_atom_site_fract_z
_atom_site_U_iso_or_equiv
_atom_site_adp_type
_atom_site_occupancy
_atom_site_symmetry_multiplicity
_atom_site_calc_flag
_atom_site_refinement_flags
_atom_site_disorder_group
La1 La -0.39654(9) 0.46842(5) 0.77683(4) 0.01311(13) Uani 0.90 1 d P 1
La2 La -0.00151(8) 0.58977(5) 0.71255(4) 0.01246(12) Uani 0.90 1 d P 1
La1' La -0.3792(9) 0.4164(9) 0.7842(4) 0.0400(19) Uani 0.10 1 d PU 2
La2' La 0.0168(10) 0.5392(11) 0.7178(5) 0.054(2) Uani 0.10 1 d PU 2
C1 C -0.1023(8) 0.6921(8) 0.9150(3) 0.0363(16) Uani 1 1 d . .
H1A H -0.0673 0.7132 0.8671 0.044 Uiso 1 1 calc R .
C2 C -0.2302(7) 0.6452(7) 0.9288(3) 0.0271(13) Uani 1 1 d . .
C3 C -0.2878(7) 0.6180(7) 1.0000(3) 0.0271(13) Uani 1 1 d . .
H3A H -0.3771 0.5910 1.0105 0.032 Uiso 1 1 calc R .
C4 C -0.2081(7) 0.6322(7) 1.0550(3) 0.0264(13) Uani 1 1 d . .
C5 C -0.0783(8) 0.6765(8) 1.0356(3) 0.0335(16) Uani 1 1 d . .
H5A H -0.0245 0.6842 1.0725 0.040 Uiso 1 1 calc R .
C6 C -0.3003(7) 0.6149(7) 0.8699(3) 0.0267(13) Uani 1 1 d . .
C7 C -0.2562(7) 0.5955(6) 1.1338(3) 0.0240(13) Uani 1 1 d . .
C8 C 0.3665(8) 0.9302(7) 0.7546(4) 0.0364(16) Uani 1 1 d . .
H8A H 0.4643 0.8607 0.7549 0.044 Uiso 1 1 calc R .
C9 C 0.2281(7) 0.8990(6) 0.7529(3) 0.0246(13) Uani 1 1 d . .
C10 C 0.0830(7) 1.0055(6) 0.7512(3) 0.0260(13) Uani 1 1 d . .
H10A H -0.0121 0.9893 0.7507 0.031 Uiso 1 1 calc R .
C11 C 0.0802(7) 1.1345(6) 0.7503(3) 0.0249(13) Uani 1 1 d . .
C12 C 0.2261(8) 1.1536(7) 0.7531(4) 0.0361(16) Uani 1 1 d . .
H12A H 0.2253 1.2402 0.7532 0.043 Uiso 1 1 calc R .
C13 C 0.2392(7) 0.7572(6) 0.7515(3) 0.0221(12) Uani 1 1 d . .
C14 C -0.0716(7) 1.2529(6) 0.7479(3) 0.0254(13) Uani 1 1 d . .
C15 C 0.5905(7) 0.3206(6) 0.5512(3) 0.0252(13) Uani 1 1 d . .
H15A H 0.6683 0.3028 0.5845 0.030 Uiso 1 1 calc R .
C16 C 0.4315(7) 0.3752(6) 0.5715(3) 0.0204(12) Uani 1 1 d . .
C17 C 0.3152(7) 0.3991(6) 0.5223(3) 0.0250(13) Uani 1 1 d . .
H17A H 0.2077 0.4335 0.5349 0.030 Uiso 1 1 calc R .
C18 C 0.3606(7) 0.3713(6) 0.4545(3) 0.0227(12) Uani 1 1 d . .
C19 C 0.5226(7) 0.3171(6) 0.4389(3) 0.0242(13) Uani 1 1 d . .
H19A H 0.5534 0.2971 0.3937 0.029 Uiso 1 1 calc R .
C20 C 0.3865(7) 0.4148(6) 0.6431(3) 0.0220(12) Uani 1 1 d . .
C21 C 0.2424(7) 0.4010(6) 0.3974(3) 0.0229(12) Uani 1 1 d . .
C22 C -0.2744(12) 0.2673(12) 0.9502(8) 0.083(4) Uani 1 1 d . .
H22A H -0.2899 0.3308 0.9779 0.099 Uiso 1 1 calc R .
C23 C -0.295(3) 0.117(2) 1.0677(11) 0.172(6) Uani 1 1 d U .
H23A H -0.3034 0.1964 1.0845 0.258 Uiso 1 1 calc R .
H23B H -0.2037 0.0426 1.0885 0.258 Uiso 1 1 calc R .
H23C H -0.3897 0.0938 1.0822 0.258 Uiso 1 1 calc R .
C24 C -0.310(3) 0.044(2) 0.9444(12) 0.190(6) Uani 1 1 d U .
H24A H -0.3077 0.0801 0.8929 0.286 Uiso 1 1 calc R .
H24B H -0.4122 0.0346 0.9590 0.286 Uiso 1 1 calc R .
H24C H -0.2282 -0.0440 0.9564 0.286 Uiso 1 1 calc R .
N1 N -0.0254(7) 0.7088(7) 0.9672(3) 0.0443(16) Uani 1 1 d . .
N2 N 0.3669(7) 1.0524(6) 0.7557(4) 0.0456(16) Uani 1 1 d . .
N3 N 0.6373(6) 0.2921(6) 0.4860(3) 0.0288(12) Uani 1 1 d . .
N4 N -0.278(2) 0.1473(18) 0.9868(9) 0.159(5) Uani 1 1 d U .
O1W O 0.0871(6) 0.7483(5) 0.6035(3) 0.0458(13) Uani 1 1 d . .
O1 O -0.4306(5) 0.5933(6) 0.8812(3) 0.0400(12) Uani 1 1 d . .
O2W O -0.1980(6) 0.8343(5) 0.6879(3) 0.0487(13) Uani 1 1 d . .
O2 O -0.2219(5) 0.6059(5) 0.8108(2) 0.0311(10) Uani 1 1 d . .
O3 O -0.1501(6) 0.5626(5) 1.1794(2) 0.0344(11) Uani 1 1 d . .
O4 O -0.3988(6) 0.6032(6) 1.1478(2) 0.0393(12) Uani 1 1 d . .
O5 O 0.1114(5) 0.7315(4) 0.7602(3) 0.0315(10) Uani 1 1 d . .
O6 O 0.3760(5) 0.6745(4) 0.7420(3) 0.0324(10) Uani 1 1 d . .
O7 O -0.2037(5) 1.2332(5) 0.7503(3) 0.0445(13) Uani 1 1 d . .
O8 O -0.0669(5) 1.3691(4) 0.7447(3) 0.0322(10) Uani 1 1 d . .
O9 O 0.4976(5) 0.4062(5) 0.6813(2) 0.0312(10) Uani 1 1 d . .
O10 O 0.2404(5) 0.4552(5) 0.6595(2) 0.0315(10) Uani 1 1 d . .
O11 O 0.0968(5) 0.4281(6) 0.4135(2) 0.0418(13) Uani 1 1 d . .
O12 O 0.2947(5) 0.3927(4) 0.3338(2) 0.0257(9) Uani 1 1 d . .
O13 O -0.2544(6) 0.3051(6) 0.8886(3) 0.0527(15) Uani 1 1 d . .

loop_
_atom_site_aniso_label
_atom_site_aniso_U_11
_atom_site_aniso_U_22
_atom_site_aniso_U_33
_atom_site_aniso_U_23
_atom_site_aniso_U_13
_atom_site_aniso_U_12
La1 0.0111(2) 0.0134(3) 0.0145(2) -0.0042(2) -0.00131(15) -0.0029(2)
La2 0.0116(2) 0.0120(2) 0.0141(2) -0.00448(18) -0.00009(15) -0.00335(18)
La1' 0.022(3) 0.083(4) 0.027(3) -0.028(3) 0.0062(19) -0.023(3)
La2' 0.030(3) 0.110(5) 0.029(3) -0.021(4) 0.004(2) -0.031(4)
C1 0.040(4) 0.060(5) 0.018(3) -0.009(3) 0.007(3) -0.030(4)
C2 0.023(3) 0.039(4) 0.022(3) -0.013(3) 0.002(2) -0.010(3)
C3 0.020(3) 0.045(4) 0.020(3) -0.012(3) 0.001(2) -0.012(3)
C4 0.020(3) 0.043(4) 0.021(3) -0.012(3) -0.001(2) -0.012(3)
C5 0.031(4) 0.060(5) 0.021(3) -0.014(3) 0.000(3) -0.026(3)
C6 0.026(3) 0.038(4) 0.018(3) -0.012(3) 0.001(2) -0.009(3)
C7 0.027(3) 0.032(3) 0.017(3) -0.005(2) -0.002(2) -0.015(3)
C8 0.016(3) 0.030(4) 0.060(5) -0.010(3) 0.001(3) -0.003(3)
C9 0.018(3) 0.026(3) 0.031(3) -0.007(3) 0.000(2) -0.009(2)
C10 0.016(3) 0.029(3) 0.032(3) -0.007(3) -0.002(2) -0.007(2)
C11 0.021(3) 0.021(3) 0.032(3) -0.007(3) -0.006(2) -0.004(2)
C12 0.023(3) 0.022(3) 0.064(5) -0.012(3) -0.001(3) -0.008(3)
C13 0.021(3) 0.020(3) 0.021(3) -0.003(2) -0.004(2) -0.001(2)
C14 0.023(3) 0.023(3) 0.030(3) -0.007(3) -0.005(2) -0.004(2)
C15 0.021(3) 0.032(3) 0.025(3) -0.011(3) -0.003(2) -0.008(3)
C16 0.018(3) 0.028(3) 0.020(3) -0.011(2) 0.002(2) -0.010(2)
C17 0.020(3) 0.032(3) 0.025(3) -0.007(3) 0.003(2) -0.012(3)
C18 0.023(3) 0.028(3) 0.020(3) -0.007(2) -0.002(2) -0.011(3)
C19 0.026(3) 0.028(3) 0.019(3) -0.008(2) 0.002(2) -0.009(3)
C20 0.023(3) 0.023(3) 0.019(3) -0.005(2) -0.004(2) -0.005(2)
C21 0.024(3) 0.028(3) 0.019(3) -0.004(2) -0.003(2) -0.011(3)
C22 0.055(6) 0.073(7) 0.111(10) 0.005(7) -0.022(6) -0.022(6)
C23 0.187(9) 0.170(8) 0.134(8) -0.026(7) 0.012(7) -0.041(7)
C24 0.217(9) 0.170(9) 0.170(9) -0.042(7) 0.008(7) -0.049(7)
N1 0.040(4) 0.081(5) 0.031(3) -0.017(3) 0.007(3) -0.042(4)
N2 0.023(3) 0.030(3) 0.088(5) -0.018(3) -0.004(3) -0.010(3)
N3 0.021(3) 0.044(3) 0.023(3) -0.015(2) 0.003(2) -0.009(2)
N4 0.191(8) 0.147(7) 0.131(7) -0.034(6) 0.010(6) -0.051(6)
O1W 0.044(3) 0.041(3) 0.043(3) -0.004(2) 0.019(2) -0.013(2)
O1 0.026(3) 0.077(4) 0.032(3) -0.031(3) 0.0065(19) -0.025(2)
O2W 0.039(3) 0.039(3) 0.056(3) -0.012(3) -0.005(2) 0.002(2)
O2 0.033(3) 0.047(3) 0.019(2) -0.017(2) 0.0060(18) -0.016(2)
O3 0.038(3) 0.047(3) 0.020(2) -0.003(2) -0.0094(19) -0.017(2)
O4 0.029(3) 0.071(4) 0.025(2) -0.010(2) 0.0047(19) -0.028(2)
O5 0.026(2) 0.030(2) 0.046(3) -0.016(2) 0.000(2) -0.0126(19)
O6 0.026(2) 0.025(2) 0.043(3) -0.013(2) -0.003(2) -0.0009(19)
O7 0.018(2) 0.034(3) 0.086(4) -0.027(3) -0.008(2) -0.004(2)
O8 0.026(2) 0.023(2) 0.048(3) -0.012(2) 0.001(2) -0.0077(19)
O9 0.025(2) 0.049(3) 0.025(2) -0.020(2) -0.0043(18) -0.010(2)
O10 0.020(2) 0.044(3) 0.029(2) -0.018(2) 0.0014(18) -0.003(2)
O11 0.026(3) 0.082(4) 0.024(2) -0.020(2) -0.0022(19) -0.020(3)
O12 0.026(2) 0.036(2) 0.017(2) -0.0062(18) -0.0017(17) -0.0123(19)
O13 0.041(3) 0.073(4) 0.024(3) 0.013(3) -0.008(2) -0.010(3)

loop_
_atom_type_symbol
_atom_type_description
_atom_type_scat_dispersion_real
_atom_type_scat_dispersion_imag
_atom_type_scat_source
C C 0.0033 0.0016 'International Tables Vol C Tables 4.2.6.8 and 6.1.1.4'
H H 0.0000 0.0000 'International Tables Vol C Tables 4.2.6.8 and 6.1.1.4'
N N 0.0061 0.0033 'International Tables Vol C Tables 4.2.6.8 and 6.1.1.4'
O O 0.0106 0.0060 'International Tables Vol C Tables 4.2.6.8 and 6.1.1.4'
La La -0.2871 2.4523 'International Tables Vol C Tables 4.2.6.8 and 6.1.1.4'

loop_
_geom_angle_atom_site_label_1
_geom_angle_atom_site_label_2
_geom_angle_atom_site_label_3
_geom_angle
_geom_angle_site_symmetry_1
_geom_angle_site_symmetry_3
O6 La1 O4 80.83(17) 1_455 2_467
O6 La1 O9 80.86(15) 1_455 1_455
O4 La1 O9 83.64(15) 2_467 1_455
O6 La1 O13 140.60(18) 1_455 .
O4 La1 O13 74.93(17) 2_467 .
O9 La1 O13 125.67(19) 1_455 .
O6 La1 O12 76.20(15) 1_455 2_566
O4 La1 O12 154.19(15) 2_467 2_566
O9 La1 O12 81.27(14) 1_455 2_566
O13 La1 O12 130.80(16) . 2_566
O6 La1 O1 75.73(16) 1_455 .
O4 La1 O1 78.64(16) 2_467 .
O9 La1 O1 152.51(15) 1_455 .
O13 La1 O1 69.42(19) . .
O12 La1 O1 106.49(15) 2_566 .
O6 La1 O7 148.96(16) 1_455 1_545
O4 La1 O7 100.92(18) 2_467 1_545
O9 La1 O7 68.68(15) 1_455 1_545
O13 La1 O7 67.43(19) . 1_545
O12 La1 O7 92.93(16) 2_566 1_545
O1 La1 O7 135.23(17) . 1_545
O6 La1 O2 92.68(15) 1_455 .
O4 La1 O2 126.68(14) 2_467 .
O9 La1 O2 147.83(14) 1_455 .
O13 La1 O2 78.10(18) . .
O12 La1 O2 66.60(13) 2_566 .
O1 La1 O2 48.84(13) . .
O7 La1 O2 109.79(14) 1_545 .
O6 La1 O8 138.84(15) 1_455 1_545
O4 La1 O8 140.33(16) 2_467 1_545
O9 La1 O8 100.21(14) 1_455 1_545
O13 La1 O8 70.93(16) . 1_545
O12 La1 O8 63.52(14) 2_566 1_545
O1 La1 O8 106.86(14) . 1_545
O7 La1 O8 47.17(13) 1_545 1_545
O2 La1 O8 64.60(13) . 1_545
O6 La1 C6 86.95(16) 1_455 .
O4 La1 C6 101.85(16) 2_467 .
O9 La1 C6 165.70(17) 1_455 .
O13 La1 C6 68.6(2) . .
O12 La1 C6 88.62(15) 2_566 .
O1 La1 C6 24.45(15) . .
O7 La1 C6 122.27(16) 1_545 .
O2 La1 C6 24.87(15) . .
O8 La1 C6 84.08(15) 1_545 .
O6 La1 C14 153.89(16) 1_455 1_545
O4 La1 C14 120.17(18) 2_467 1_545
O9 La1 C14 86.06(15) 1_455 1_545
O13 La1 C14 64.63(17) . 1_545
O12 La1 C14 79.56(15) 2_566 1_545
O1 La1 C14 121.04(16) . 1_545
O7 La1 C14 23.71(15) 1_545 1_545
O2 La1 C14 86.46(15) . 1_545
O8 La1 C14 23.72(14) 1_545 1_545
C6 La1 C14 102.11(16) . 1_545
O6 La1 La2 104.69(11) 1_455 .
O4 La1 La2 161.54(11) 2_467 .
O9 La1 La2 114.47(11) 1_455 .
O13 La1 La2 90.62(14) . .
O12 La1 La2 41.05(9) 2_566 .
O1 La1 La2 85.61(10) . .
O7 La1 La2 83.51(11) 1_545 .
O2 La1 La2 36.78(9) . .
O8 La1 La2 37.20(9) 1_545 .
C6 La1 La2 61.48(12) . .
C14 La1 La2 60.74(11) 1_545 .
O10 La2 O3 77.47(15) . 2_567
O10 La2 O5 98.67(15) . .
O3 La2 O5 74.35(16) 2_567 .
O10 La2 O8 84.14(15) . 1_545
O3 La2 O8 71.16(15) 2_567 1_545
O5 La2 O8 143.89(16) . 1_545
O10 La2 O2W 138.83(18) . .
O3 La2 O2W 132.87(17) 2_567 .
O5 La2 O2W 71.56(17) . .
O8 La2 O2W 127.57(17) 1_545 .
O10 La2 O2 149.68(16) . .
O3 La2 O2 78.53(15) 2_567 .
O5 La2 O2 92.39(15) . .
O8 La2 O2 70.71(15) 1_545 .
O2W La2 O2 71.47(17) . .
O10 La2 O1W 71.45(16) . .
O3 La2 O1W 129.09(17) 2_567 .
O5 La2 O1W 71.78(17) . .
O8 La2 O1W 140.84(17) 1_545 .
O2W La2 O1W 67.51(17) . .
O2 La2 O1W 138.83(16) . .
O10 La2 O11 75.88(15) . 2_566
O3 La2 O11 138.80(17) 2_567 2_566
O5 La2 O11 140.44(16) . 2_566
O8 La2 O11 75.35(16) 1_545 2_566
O2W La2 O11 86.90(18) . 2_566
O2 La2 O11 112.15(14) . 2_566
O1W La2 O11 69.37(17) . 2_566
O10 La2 O12 118.59(14) . 2_566
O3 La2 O12 128.99(14) 2_567 2_566
O5 La2 O12 138.24(14) . 2_566
O8 La2 O12 63.80(14) 1_545 2_566
O2W La2 O12 68.03(16) . 2_566
O2 La2 O12 65.30(13) . 2_566
O1W La2 O12 101.38(16) . 2_566
O11 La2 O12 47.08(13) 2_566 2_566
O10 La2 C21 97.93(15) . 2_566
O3 La2 C21 140.70(16) 2_567 2_566
O5 La2 C21 144.02(15) . 2_566
O8 La2 C21 69.54(15) 1_545 2_566
O2W La2 C21 74.92(17) . 2_566
O2 La2 C21 89.08(15) . 2_566
O1W La2 C21 83.72(17) . 2_566
O11 La2 C21 23.43(15) 2_566 2_566
O12 La2 C21 23.78(14) 2_566 2_566
O10 La2 La1 124.11(11) . .
O3 La2 La1 92.87(11) 2_567 .
O5 La2 La1 131.83(11) . .
O8 La2 La1 41.80(10) 1_545 .
O2W La2 La1 86.50(13) . .
O2 La2 La1 39.50(10) . .
O1W La2 La1 137.97(13) . .
O11 La2 La1 77.10(10) 2_566 .
O12 La2 La1 36.76(8) 2_566 .
C21 La2 La1 57.09(11) 2_566 .
O13 La1' O7 80.0(4) . 1_545
O13 La1' O4 83.4(3) . 2_467
O7 La1' O4 119.5(4) 1_545 2_467
O13 La1' O9 147.7(5) . 1_455
O7 La1' O9 77.2(3) 1_545 1_455
O4 La1' O9 88.2(3) 2_467 1_455
O13 La1' O8 77.2(3) . 1_545
O7 La1' O8 51.4(2) 1_545 1_545
O4 La1' O8 159.6(4) 2_467 1_545
O9 La1' O8 105.2(3) 1_455 1_545
O13 La1' C14 73.4(3) . 1_545
O7 La1' C14 25.94(19) 1_545 1_545
O4 La1' C14 140.2(4) 2_467 1_545
O9 La1' C14 94.5(3) 1_455 1_545
O8 La1' C14 26.07(17) 1_545 1_545
O13 La1' O6 132.4(4) . 1_455
O7 La1' O6 147.5(4) 1_545 1_455
O4 La1' O6 74.4(3) 2_467 1_455
O9 La1' O6 73.9(3) 1_455 1_455
O8 La1' O6 123.7(3) 1_545 1_455
C14 La1' O6 144.2(4) 1_545 1_455
O13 La1' O1 68.5(3) . .
O7 La1' O1 143.8(4) 1_545 .
O4 La1' O1 75.3(3) 2_467 .
O9 La1' O1 138.7(4) 1_455 .
O8 La1' O1 102.5(3) 1_545 .
C14 La1' O1 122.3(3) 1_545 .
O6 La1' O1 65.4(2) 1_455 .
O13 La1' O12 128.6(4) . 2_566
O7 La1' O12 94.1(3) 1_545 2_566
O4 La1' O12 138.8(4) 2_467 2_566
O9 La1' O12 76.0(3) 1_455 2_566
O8 La1' O12 60.8(2) 1_545 2_566
C14 La1' O12 79.7(3) 1_545 2_566
O6 La1' O12 64.8(2) 1_455 2_566
O1 La1' O12 91.8(3) . 2_566
O13 La1' O2 76.4(3) . .
O7 La1' O2 112.5(3) 1_545 .
O4 La1' O2 119.2(3) 2_467 .
O9 La1' O2 133.8(4) 1_455 .
O8 La1' O2 61.9(2) 1_545 .
C14 La1' O2 86.6(3) 1_545 .
O6 La1' O2 78.7(3) 1_455 .
O1 La1' O2 43.84(17) . .
O12 La1' O2 58.7(2) 2_566 .
O13 La1' La2' 86.6(3) . .
O7 La1' La2' 77.7(3) 1_545 .
O4 La1' La2' 158.0(3) 2_467 .
O9 La1' La2' 110.3(3) 1_455 .
O8 La1' La2' 27.0(2) 1_545 .
C14 La1' La2' 53.0(2) 1_545 .
O6 La1' La2' 98.6(3) 1_455 .
O1 La1' La2' 82.8(2) . .
O12 La1' La2' 42.80(18) 2_566 .
O2 La1' La2' 39.02(18) . .
O8 La2' O10 100.6(5) 1_545 .
O8 La2' O3 84.0(4) 1_545 2_567
O10 La2' O3 87.7(4) . 2_567
O8 La2' O2 75.7(3) 1_545 .
O10 La2' O2 168.6(5) . .
O3 La2' O2 81.3(3) 2_567 .
O8 La2' O11 82.5(3) 1_545 2_566
O10 La2' O11 79.8(3) . 2_566
O3 La2' O11 159.6(5) 2_567 2_566
O2 La2' O11 110.0(3) . 2_566
O8 La2' O5 150.5(4) 1_545 .
O10 La2' O5 95.3(3) . .
O3 La2' O5 71.9(3) 2_567 .
O2 La2' O5 83.8(3) . .
O11 La2' O5 125.0(4) 2_566 .
O8 La2' O12 67.5(3) 1_545 2_566
O10 La2' O12 125.4(4) . 2_566
O3 La2' O12 138.7(4) 2_567 2_566
O2 La2' O12 63.6(2) . 2_566
O11 La2' O12 46.63(19) 2_566 2_566
O5 La2' O12 121.4(4) . 2_566
O8 La2' O1W 146.7(4) 1_545 .
O10 La2' O1W 68.4(3) . .
O3 La2' O1W 125.0(4) 2_567 .
O2 La2' O1W 120.5(4) . .
O11 La2' O1W 64.9(3) 2_566 .
O5 La2' O1W 62.6(3) . .
O12 La2' O1W 92.7(3) 2_566 .
O8 La2' O2W 124.4(4) 1_545 .
O10 La2' O2W 125.9(4) . .
O3 La2' O2W 122.0(4) 2_567 .
O2 La2' O2W 63.3(3) . .
O11 La2' O2W 78.3(3) 2_566 .
O5 La2' O2W 60.6(3) . .
O12 La2' O2W 61.4(2) 2_566 .
O1W La2' O2W 57.6(2) . .
O8 La2' La1' 35.1(2) 1_545 .
O10 La2' La1' 133.7(4) . .
O3 La2' La1' 96.7(3) 2_567 .
O2 La2' La1' 46.1(2) . .
O11 La2' La1' 80.8(3) 2_566 .
O5 La2' La1' 129.9(3) . .
O12 La2' La1' 43.35(19) 2_566 .
O1W La2' La1' 135.9(3) . .
O2W La2' La1' 90.1(2) . .
N1 C1 C2 123.6(6) . .
C1 C2 C3 118.9(6) . .
C1 C2 C6 121.3(6) . .
C3 C2 C6 119.7(6) . .
C2 C3 C4 118.4(6) . .
C5 C4 C3 118.2(6) . .
C5 C4 C7 120.2(5) . .
C3 C4 C7 121.6(5) . .
N1 C5 C4 124.3(6) . .
O1 C6 O2 121.7(5) . .
O1 C6 C2 119.6(5) . .
O2 C6 C2 118.5(5) . .
O1 C6 La1 59.2(3) . .
O2 C6 La1 64.5(3) . .
C2 C6 La1 162.9(5) . .
O3 C7 O4 126.0(6) . .
O3 C7 C4 116.7(5) . .
O4 C7 C4 117.3(5) . .
N2 C8 C9 124.1(6) . .
C10 C9 C8 116.8(6) . .
C10 C9 C13 122.8(5) . .
C8 C9 C13 120.4(6) . .
C11 C10 C9 120.3(5) . .
C10 C11 C12 118.0(6) . .
C10 C11 C14 122.7(5) . .
C12 C11 C14 119.3(5) . .
N2 C12 C11 122.8(6) . .
O5 C13 O6 125.8(6) . .
O5 C13 C9 117.0(5) . .
O6 C13 C9 117.2(5) . .
O8 C14 O7 121.0(6) . .
O8 C14 C11 119.9(5) . .
O7 C14 C11 119.1(5) . .
O8 C14 La1' 72.4(4) . 1_565
O7 C14 La1' 50.6(4) . 1_565
C11 C14 La1' 161.1(5) . 1_565
O8 C14 La1 64.8(3) . 1_565
O7 C14 La1 57.2(3) . 1_565
C11 C14 La1 167.9(4) . 1_565
La1' C14 La1 8.10(18) 1_565 1_565
N3 C15 C16 123.3(5) . .
C17 C16 C15 118.4(5) . .
C17 C16 C20 120.6(5) . .
C15 C16 C20 120.9(5) . .
C18 C17 C16 119.4(5) . .
C17 C18 C19 118.1(5) . .
C17 C18 C21 122.5(5) . .
C19 C18 C21 119.4(5) . .
N3 C19 C18 123.4(5) . .
O10 C20 O9 125.4(5) . .
O10 C20 C16 117.1(5) . .
O9 C20 C16 117.6(5) . .
O11 C21 O12 121.6(5) . .
O11 C21 C18 120.4(5) . .
O12 C21 C18 118.0(5) . .
O11 C21 La2 59.1(3) . 2_566
O12 C21 La2 63.0(3) . 2_566
C18 C21 La2 170.2(4) . 2_566
O13 C22 N4 129.3(15) . .
C5 N1 C1 116.5(6) . .
C8 N2 C12 118.0(6) . .
C15 N3 C19 117.4(5) . .
C22 N4 C23 120.3(17) . .
C22 N4 C24 120.0(16) . .
C23 N4 C24 117.9(17) . .
La2 O1W La2' 7.90(19) . .
C6 O1 La1 96.3(4) . .
C6 O1 La1' 98.1(4) . .
La1 O1 La1' 9.18(18) . .
La2 O2W La2' 3.54(18) . .
C6 O2 La2 163.6(4) . .
C6 O2 La2' 161.2(5) . .
La2 O2 La2' 10.8(2) . .
C6 O2 La1 90.7(4) . .
La2 O2 La1 103.73(14) . .
La2' O2 La1 97.4(2) . .
C6 O2 La1' 90.7(4) . .
La2 O2 La1' 102.3(2) . .
La2' O2 La1' 94.9(3) . .
La1 O2 La1' 8.29(16) . .
C7 O3 La2' 159.0(5) . 2_567
C7 O3 La2 152.1(4) . 2_567
La2' O3 La2 10.6(3) 2_567 2_567
C7 O4 La1' 158.6(5) . 2_467
C7 O4 La1 151.8(4) . 2_467
La1' O4 La1 12.0(2) 2_467 2_467
C13 O5 La2 135.9(4) . .
C13 O5 La2' 132.5(4) . .
La2 O5 La2' 8.13(19) . .
C13 O6 La1 154.3(4) . 1_655
C13 O6 La1' 150.7(4) . 1_655
La1 O6 La1' 6.11(17) 1_655 1_655
C14 O7 La1' 103.5(4) . 1_565
C14 O7 La1 99.1(4) . 1_565
La1' O7 La1 7.1(2) 1_565 1_565
C14 O8 La2' 159.6(5) . 1_565
C14 O8 La2 165.0(4) . 1_565
La2' O8 La2 6.7(3) 1_565 1_565
C14 O8 La1' 81.5(4) . 1_565
La2' O8 La1' 117.9(4) 1_565 1_565
La2 O8 La1' 111.3(2) 1_565 1_565
C14 O8 La1 91.5(4) . 1_565
La2' O8 La1 107.6(3) 1_565 1_565
La2 O8 La1 101.00(14) 1_565 1_565
La1' O8 La1 10.40(18) 1_565 1_565
C20 O9 La1' 157.7(4) . 1_655
C20 O9 La1 152.6(4) . 1_655
La1' O9 La1 12.0(2) 1_655 1_655
C20 O10 La2' 161.0(5) . .
C20 O10 La2 156.5(4) . .
La2' O10 La2 11.0(3) . .
C21 O11 La2' 99.6(4) . 2_566
C21 O11 La2 97.5(4) . 2_566
La2' O11 La2 10.5(2) 2_566 2_566
C21 O12 La1 139.1(4) . 2_566
C21 O12 La2 93.2(3) . 2_566
La1 O12 La2 102.19(13) 2_566 2_566
C21 O12 La2' 92.2(4) . 2_566
La1 O12 La2' 96.6(2) 2_566 2_566
La2 O12 La2' 10.1(2) 2_566 2_566
C21 O12 La1' 131.7(4) . 2_566
La1 O12 La1' 8.31(17) 2_566 2_566
La2 O12 La1' 100.6(2) 2_566 2_566
La2' O12 La1' 93.9(3) 2_566 2_566
C22 O13 La1' 143.7(7) . .
C22 O13 La1 141.8(7) . .
La1' O13 La1 10.2(2) . .

loop_
_geom_bond_atom_site_label_1
_geom_bond_atom_site_label_2
_geom_bond_distance
_geom_bond_site_symmetry_2
La1 O6 2.426(4) 1_455
La1 O4 2.426(4) 2_467
La1 O9 2.468(4) 1_455
La1 O13 2.524(5) .
La1 O12 2.543(4) 2_566
La1 O1 2.605(5) .
La1 O7 2.653(5) 1_545
La1 O2 2.719(4) .
La1 O8 2.821(4) 1_545
La1 C6 3.014(6) .
La1 C14 3.116(6) 1_545
La1 La2 4.1536(11) .
La2 O10 2.423(4) .
La2 O3 2.471(4) 2_567
La2 O5 2.484(4) .
La2 O8 2.558(4) 1_545
La2 O2W 2.559(5) .
La2 O2 2.560(4) .
La2 O1W 2.583(5) .
La2 O11 2.705(4) 2_566
La2 O12 2.791(4) 2_566
La2 C21 3.126(6) 2_566
La1' O13 2.231(10) .
La1' O7 2.241(10) 1_545
La1' O4 2.297(9) 2_467
La1' O9 2.393(9) 1_455
La1' O8 2.718(9) 1_545
La1' C14 2.821(10) 1_545
La1' O6 2.854(10) 1_455
La1' O1 2.870(9) .
La1' O12 2.873(9) 2_566
La1' O2 3.020(9) .
La1' La2' 4.176(11) .
La2' O8 2.145(11) 1_545
La2' O10 2.194(10) .
La2' O3 2.227(10) 2_567
La2' O2 2.639(10) .
La2' O11 2.695(10) 2_566
La2' O5 2.810(11) .
La2' O12 2.844(9) 2_566
La2' O1W 2.905(11) .
La2' O2W 3.025(11) .
C1 N1 1.350(9) .
C1 C2 1.384(9) .
C2 C3 1.393(9) .
C2 C6 1.496(8) .
C3 C4 1.396(8) .
C4 C5 1.388(9) .
C4 C7 1.508(8) .
C5 N1 1.340(9) .
C6 O1 1.255(8) .
C6 O2 1.267(7) .
C7 O3 1.253(7) .
C7 O4 1.254(7) .
C8 N2 1.324(9) .
C8 C9 1.400(9) .
C9 C10 1.395(8) .
C9 C13 1.503(8) .
C10 C11 1.377(9) .
C11 C12 1.402(9) .
C11 C14 1.497(8) .
C12 N2 1.342(9) .
C13 O5 1.254(7) .
C13 O6 1.263(7) .
C14 O8 1.253(7) .
C14 O7 1.269(8) .
C14 La1' 2.821(10) 1_565
C14 La1 3.116(6) 1_565
C15 N3 1.341(8) .
C15 C16 1.389(8) .
C16 C17 1.388(8) .
C16 C20 1.503(8) .
C17 C18 1.386(8) .
C18 C19 1.390(8) .
C18 C21 1.497(8) .
C19 N3 1.347(8) .
C20 O10 1.257(7) .
C20 O9 1.261(7) .
C21 O11 1.254(8) .
C21 O12 1.263(7) .
C21 La2 3.126(6) 2_566
C22 O13 1.157(13) .
C22 N4 1.315(18) .
C23 N4 1.49(2) .
C24 N4 1.64(3) .
O3 La2' 2.227(10) 2_567
O3 La2 2.471(4) 2_567
O4 La1' 2.297(9) 2_467
O4 La1 2.426(4) 2_467
O6 La1 2.426(4) 1_655
O6 La1' 2.854(10) 1_655
O7 La1' 2.240(10) 1_565
O7 La1 2.653(5) 1_565
O8 La2' 2.145(11) 1_565
O8 La2 2.558(4) 1_565
O8 La1' 2.718(9) 1_565
O8 La1 2.821(4) 1_565
O9 La1' 2.393(9) 1_655
O9 La1 2.468(4) 1_655
O11 La2' 2.695(10) 2_566
O11 La2 2.705(4) 2_566
O12 La1 2.543(4) 2_566
O12 La2 2.791(4) 2_566
O12 La2' 2.844(9) 2_566
O12 La1' 2.873(9) 2_566

loop_
_platon_squeeze_void_nr
_platon_squeeze_void_average_x
_platon_squeeze_void_average_y
_platon_squeeze_void_average_z
_platon_squeeze_void_volume
_platon_squeeze_void_count_electrons
_platon_squeeze_void_content
1 -0.026 0.000 0.500 231 63 ' '
2 0.314 0.061 0.184 12 6 ' '
3 0.351 0.894 0.309 6 2 ' '
4 0.649 0.106 0.691 7 2 ' '
5 0.686 0.939 0.816 12 6 ' '
